data_4331135
loop_
_publ_author_name
'Shengwen Liang'
'Haoshuang Wang'
'Tapash Deb'
'Jeffrey L. Petersen'
'Gordon T. Yee'
'Michael P. Jensen'

_publ_section_title
;
 Structural and Spectroscopic Trends in a Series of Half-Sandwich
 Scorpionate Complexes
;
_journal_name_full 'Inorganic Chemistry'
_journal_page_first 12707
_journal_page_last 12719
_journal_paper_doi 10.1021/ic301409s
_journal_volume 51
_journal_year 2012
_chemical_formula_sum 'C22 H32.5 B2 Co F4 N9.5'
_chemical_formula_weight 586.63
_chemical_name_systematic
; 
 ? 
;
_space_group_IT_number 148
_symmetry_cell_setting hexagonal
_symmetry_space_group_name_Hall '-R 3'
_symmetry_space_group_name_H-M 'R -3 :H'
_atom_sites_solution_hydrogens geom
_atom_sites_solution_primary direct
_atom_sites_solution_secondary difmap
_audit_creation_method SHELXL-97
_cell_angle_alpha 90.00
_cell_angle_beta 90.00
_cell_angle_gamma 120.00
_cell_formula_units_Z 6
_cell_length_a 11.6161(9)
_cell_length_b 11.6161(9)
_cell_length_c 37.839(4)
_cell_measurement_reflns_used 4117
_cell_measurement_temperature 293(2)
_cell_measurement_theta_max 27.46
_cell_measurement_theta_min 2.29
_cell_volume 4421.7(7)
_computing_structure_refinement 'SHELXL-97 (Sheldrick, 1997)'
_computing_structure_solution 'SHELXS-97 (Sheldrick, 1990)'
_diffrn_ambient_temperature 293(2)
_diffrn_measured_fraction_theta_full 0.995
_diffrn_measured_fraction_theta_max 0.995
_diffrn_radiation_monochromator graphite
_diffrn_radiation_source 'fine-focus sealed tube'
_diffrn_radiation_type MoK\a
_diffrn_radiation_wavelength 0.71073
_diffrn_reflns_av_R_equivalents 0.0610
_diffrn_reflns_av_sigmaI/netI 0.0527
_diffrn_reflns_limit_h_max 13
_diffrn_reflns_limit_h_min -14
_diffrn_reflns_limit_k_max 15
_diffrn_reflns_limit_k_min -15
_diffrn_reflns_limit_l_max 45
_diffrn_reflns_limit_l_min -48
_diffrn_reflns_number 10468
_diffrn_reflns_theta_full 27.51
_diffrn_reflns_theta_max 27.51
_diffrn_reflns_theta_min 2.09
_exptl_absorpt_coefficient_mu 0.636
_exptl_absorpt_correction_T_max 0.883
_exptl_absorpt_correction_T_min 0.785
_exptl_absorpt_correction_type multi-scan
_exptl_absorpt_process_details SADABS
_exptl_crystal_colour orange
_exptl_crystal_density_diffrn 1.322
_exptl_crystal_description 'irregular fragment'
_exptl_crystal_F_000 1824
_exptl_crystal_size_max 0.40
_exptl_crystal_size_mid 0.38
_exptl_crystal_size_min 0.20
_refine_diff_density_max 0.376
_refine_diff_density_min -0.339
_refine_diff_density_rms 0.055
_refine_ls_extinction_method none
_refine_ls_goodness_of_fit_ref 1.051
_refine_ls_hydrogen_treatment riding
_refine_ls_matrix_type full
_refine_ls_number_parameters 115
_refine_ls_number_reflns 2260
_refine_ls_number_restraints 0
_refine_ls_restrained_S_all 1.051
_refine_ls_R_factor_all 0.0630
_refine_ls_R_factor_gt 0.0470
_refine_ls_shift/su_max 0.008
_refine_ls_shift/su_mean 0.000
_refine_ls_structure_factor_coef Fsqd
_refine_ls_weighting_details 'calc w=1/[\s^2^(Fo^2^)+(0.0829P)^2^+1.3382P] where P=(Fo^2^+2Fc^2^)/3'
_refine_ls_weighting_scheme calc
_refine_ls_wR_factor_gt 0.1385
_refine_ls_wR_factor_ref 0.1478
_reflns_number_gt 1721
_reflns_number_total 2260
_reflns_threshold_expression >2sigma(I)
_cod_data_source_file ic301409s_si_002_4.cif
_cod_data_source_block 3Co
_cod_original_sg_symbol_H-M 'R -3'
_cod_original_formula_sum 'C22 H32.50 B2 Co F4 N9.50'
_cod_database_code 4331135

loop_
_symmetry_equiv_pos_as_xyz
'x, y, z'
'-y, x-y, z'
'-x+y, -x, z'
'x+2/3, y+1/3, z+1/3'
'-y+2/3, x-y+1/3, z+1/3'
'-x+y+2/3, -x+1/3, z+1/3'
'x+1/3, y+2/3, z+2/3'
'-y+1/3, x-y+2/3, z+2/3'
'-x+y+1/3, -x+2/3, z+2/3'
'-x, -y, -z'
'y, -x+y, -z'
'x-y, x, -z'
'-x+2/3, -y+1/3, -z+1/3'
'y+2/3, -x+y+1/3, -z+1/3'
'x-y+2/3, x+1/3, -z+1/3'
'-x+1/3, -y+2/3, -z+2/3'
'y+1/3, -x+y+2/3, -z+2/3'
'x-y+1/3, x+2/3, -z+2/3'

loop_
_atom_site_label
_atom_site_type_symbol
_atom_site_fract_x
_atom_site_fract_y
_atom_site_fract_z
_atom_site_U_iso_or_equiv
_atom_site_adp_type
_atom_site_occupancy
_atom_site_symmetry_multiplicity
_atom_site_calc_flag
_atom_site_refinement_flags
Co1 Co 1.0000 0.0000 0.086284(13) 0.0467(2) Uani 1 3 d S
N1 N 0.84348(18) -0.02243(19) 0.11949(5) 0.0488(4) Uani 1 1 d .
N2 N 0.87072(18) -0.00913(18) 0.15502(5) 0.0466(4) Uani 1 1 d .
N3 N 0.9802(2) 0.1394(2) 0.05171(6) 0.0644(6) Uani 1 1 d .
C1 C 0.7235(2) -0.0322(2) 0.11574(7) 0.0544(6) Uani 1 1 d .
C2 C 0.6751(2) -0.0250(2) 0.14860(8) 0.0590(6) Uani 1 1 d .
H2 H 0.5943 -0.0295 0.1532 0.071 Uiso 1 1 calc R
C3 C 0.7690(2) -0.0100(2) 0.17301(6) 0.0506(5) Uani 1 1 d .
C4 C 0.7670(3) 0.0032(3) 0.21197(7) 0.0696(7) Uani 1 1 d .
H4A H 0.6878 0.0039 0.2188 0.104 Uiso 1 1 calc R
H4B H 0.8436 0.0847 0.2193 0.104 Uiso 1 1 calc R
H4C H 0.7685 -0.0704 0.2230 0.104 Uiso 1 1 calc R
C5 C 0.6610(3) -0.0450(4) 0.08054(8) 0.0781(8) Uani 1 1 d .
H5A H 0.7231 -0.0343 0.0623 0.117 Uiso 1 1 calc R
H5B H 0.6365 0.0222 0.0781 0.117 Uiso 1 1 calc R
H5C H 0.5832 -0.1313 0.0785 0.117 Uiso 1 1 calc R
C6 C 0.9848(3) 0.2290(3) 0.03825(7) 0.0635(7) Uani 1 1 d .
C7 C 0.9948(4) 0.3470(4) 0.02237(10) 0.0970(12) Uani 1 1 d .
H7A H 0.9251 0.3605 0.0313 0.146 Uiso 1 1 calc R
H7B H 0.9865 0.3363 -0.0028 0.146 Uiso 1 1 calc R
H7C H 1.0795 0.4227 0.0281 0.146 Uiso 1 1 calc R
B1 B 1.0000 0.0000 0.16875(12) 0.0463(9) Uani 1 3 d S
H1 H 1.0000 0.0000 0.1946 0.056 Uiso 1 3 calc SR
B2 B 0.6667 0.3333 0.0237(3) 0.098(2) Uani 1 3 d S
F1 F 0.6667 0.3333 -0.0093(2) 0.276(5) Uani 1 3 d S
F2 F 0.7727(3) 0.4481(3) 0.03491(10) 0.1576(12) Uani 1 1 d .

loop_
_atom_site_aniso_label
_atom_site_aniso_U_11
_atom_site_aniso_U_22
_atom_site_aniso_U_33
_atom_site_aniso_U_23
_atom_site_aniso_U_13
_atom_site_aniso_U_12
Co1 0.0485(3) 0.0485(3) 0.0431(3) 0.000 0.000 0.02425(13)
N1 0.0461(10) 0.0532(11) 0.0490(11) -0.0011(8) -0.0018(8) 0.0263(9)
N2 0.0462(10) 0.0462(10) 0.0469(10) 0.0016(7) 0.0051(8) 0.0226(8)
N3 0.0718(14) 0.0688(13) 0.0555(13) 0.0059(10) 0.0011(10) 0.0372(11)
C1 0.0474(12) 0.0503(13) 0.0678(16) 0.0021(10) -0.0012(10) 0.0262(10)
C2 0.0487(13) 0.0540(13) 0.0809(18) 0.0061(12) 0.0103(11) 0.0307(11)
C3 0.0532(12) 0.0402(11) 0.0596(14) 0.0025(9) 0.0123(10) 0.0241(10)
C4 0.0807(19) 0.0623(16) 0.0650(17) -0.0002(13) 0.0222(14) 0.0353(14)
C5 0.0639(17) 0.099(2) 0.083(2) -0.0065(16) -0.0165(14) 0.0495(17)
C6 0.0636(16) 0.0776(18) 0.0554(15) 0.0132(13) 0.0086(11) 0.0399(14)
C7 0.114(3) 0.101(3) 0.099(3) 0.041(2) 0.021(2) 0.070(2)
B1 0.0487(14) 0.0487(14) 0.042(2) 0.000 0.000 0.0243(7)
B2 0.080(3) 0.080(3) 0.133(7) 0.000 0.000 0.0402(15)
F1 0.358(9) 0.358(9) 0.113(5) 0.000 0.000 0.179(4)
F2 0.0951(17) 0.0898(17) 0.273(4) -0.013(2) -0.006(2) 0.0354(14)

loop_
_atom_type_symbol
_atom_type_description
_atom_type_scat_dispersion_real
_atom_type_scat_dispersion_imag
_atom_type_scat_source
C C 0.0033 0.0016 'International Tables Vol C Tables 4.2.6.8 and 6.1.1.4'
H H 0.0000 0.0000 'International Tables Vol C Tables 4.2.6.8 and 6.1.1.4'
B B 0.0013 0.0007 'International Tables Vol C Tables 4.2.6.8 and 6.1.1.4'
N N 0.0061 0.0033 'International Tables Vol C Tables 4.2.6.8 and 6.1.1.4'
F F 0.0171 0.0103 'International Tables Vol C Tables 4.2.6.8 and 6.1.1.4'
Co Co 0.3494 0.9721 'International Tables Vol C Tables 4.2.6.8 and 6.1.1.4'

loop_
_geom_angle_atom_site_label_1
_geom_angle_atom_site_label_2
_geom_angle_atom_site_label_3
_geom_angle
_geom_angle_site_symmetry_1
_geom_angle_site_symmetry_3
N1 Co1 N1 88.35(7) 3_765 .
N1 Co1 N1 88.35(7) 3_765 2_645
N1 Co1 N1 88.35(7) . 2_645
N1 Co1 N3 179.05(8) 3_765 2_645
N1 Co1 N3 91.37(8) . 2_645
N1 Co1 N3 92.55(8) 2_645 2_645
N1 Co1 N3 92.54(8) 3_765 3_765
N1 Co1 N3 179.05(8) . 3_765
N1 Co1 N3 91.37(8) 2_645 3_765
N3 Co1 N3 87.75(9) 2_645 3_765
N1 Co1 N3 91.37(8) 3_765 .
N1 Co1 N3 92.55(8) . .
N1 Co1 N3 179.05(8) 2_645 .
N3 Co1 N3 87.75(9) 2_645 .
N3 Co1 N3 87.75(9) 3_765 .
C1 N1 N2 106.46(18) . .
C1 N1 Co1 137.40(16) . .
N2 N1 Co1 115.62(13) . .
C3 N2 N1 109.82(18) . .
C3 N2 B1 130.2(2) . .
N1 N2 B1 120.0(2) . .
C6 N3 Co1 167.2(2) . .
N1 C1 C2 109.5(2) . .
N1 C1 C5 122.3(2) . .
C2 C1 C5 128.1(2) . .
C3 C2 C1 106.9(2) . .
N2 C3 C2 107.2(2) . .
N2 C3 C4 123.7(2) . .
C2 C3 C4 129.1(2) . .
N3 C6 C7 177.3(4) . .
N2 B1 N2 109.25(17) 2_645 .
N2 B1 N2 109.25(17) 2_645 3_765
N2 B1 N2 109.25(17) . 3_765
F1 B2 F2 108.3(5) . 3_665
F1 B2 F2 108.3(5) . .
F2 B2 F2 110.7(4) 3_665 .
F1 B2 F2 108.3(5) . 2_655
F2 B2 F2 110.7(4) 3_665 2_655
F2 B2 F2 110.7(4) . 2_655

loop_
_geom_bond_atom_site_label_1
_geom_bond_atom_site_label_2
_geom_bond_distance
_geom_bond_site_symmetry_2
Co1 N1 2.1163(19) 3_765
Co1 N1 2.1163(19) .
Co1 N1 2.1163(19) 2_645
Co1 N3 2.182(2) 2_645
Co1 N3 2.182(2) 3_765
Co1 N3 2.182(2) .
N1 C1 1.348(3) .
N1 N2 1.372(3) .
N2 C3 1.360(3) .
N2 B1 1.542(2) .
N3 C6 1.135(3) .
C1 C2 1.384(4) .
C1 C5 1.488(4) .
C2 C3 1.372(4) .
C3 C4 1.483(4) .
C6 C7 1.448(4) .
B1 N2 1.542(2) 2_645
B1 N2 1.542(2) 3_765
B2 F1 1.249(11) .
B2 F2 1.354(4) 3_665
B2 F2 1.354(4) .
B2 F2 1.354(4) 2_655
